data_4038962
loop_
_publ_author_name
'Vasin, V..'
'Popkova, Yu..'
'Bezrukova, Ye.V.'
'Razin, V.V.'
'Somov, N.V.'

_publ_section_title
;
 Thermal Rearrangements of 3- and 4-Pyrazoles Prepared by Reactions of
 9-Diazofluoren with Methyl Tetrolate and Methyl 3-Phenylpropiolate
;
_journal_issue 8
_journal_name_full
;
 Russian Journal of Organic Chemistry
;
_journal_page_first 1189
_journal_page_last 1199
_journal_paper_doi 10.1134/S1070428018080122
_journal_volume 54
_journal_year 2018
_chemical_formula_sum 'C18 H14 N2 O2'
_chemical_formula_weight 290.31
_space_group_IT_number 14
_space_group_name_Hall '-P 2ybc'
_space_group_name_H-M_alt 'P 1 21/c 1'
_symmetry_cell_setting monoclinic
_symmetry_Int_Tables_number 14
_symmetry_space_group_name_Hall '-P 2ybc'
_symmetry_space_group_name_H-M 'P 1 21/c 1'
_atom_sites_solution_hydrogens difmap
_audit_creation_date 2017-01-13T12:43:43-00:00
_audit_creation_method 'WinGX routine CIF_UPDATE'
_cell_angle_alpha 90
_cell_angle_beta 111.382(4)
_cell_angle_gamma 90
_cell_formula_units_Z 4
_cell_length_a 7.9431(3)
_cell_length_b 20.4568(5)
_cell_length_c 9.2357(3)
_cell_measurement_reflns_used 5055
_cell_measurement_temperature 298(2)
_cell_measurement_theta_max 30.974
_cell_measurement_theta_min 3.801
_cell_volume 1397.42(9)
_computing_cell_refinement 'CrysAlisPro 1.171.38.41 (Rigaku OD, 2015)'
_computing_data_collection 'CrysAlisPro 1.171.38.41 (Rigaku OD, 2015)'
_computing_data_reduction 'CrysAlisPro 1.171.38.41 (Rigaku OD, 2015)'
_computing_structure_refinement 'SHELXL-2014/7 (Sheldrick, 2014)'
_diffrn_ambient_temperature 298(2)
_diffrn_detector 'CCD plate'
_diffrn_detector_area_resol_mean 16.0302
_diffrn_detector_type Sapphire3
_diffrn_measured_fraction_theta_full 0.998
_diffrn_measured_fraction_theta_max 0.998
_diffrn_measurement_device 'four-circle diffractometer'
_diffrn_measurement_device_type 'Xcalibur, Sapphire3, Gemini'
_diffrn_measurement_method '\w scans'
_diffrn_orient_matrix_type 'CrysAlisPro convention (1999,Acta A55,543-557)'
_diffrn_orient_matrix_UB_11 0.0781733
_diffrn_orient_matrix_UB_12 0.0058108
_diffrn_orient_matrix_UB_13 -0.0180505
_diffrn_orient_matrix_UB_21 -0.0388727
_diffrn_orient_matrix_UB_22 -0.0179542
_diffrn_orient_matrix_UB_23 -0.0700429
_diffrn_orient_matrix_UB_31 -0.0396244
_diffrn_orient_matrix_UB_32 0.0290921
_diffrn_orient_matrix_UB_33 -0.0396477
_diffrn_radiation_monochromator graphite
_diffrn_radiation_probe x-ray
_diffrn_radiation_type MoK\a
_diffrn_radiation_wavelength 0.71073
_diffrn_reflns_av_R_equivalents 0.0365
_diffrn_reflns_av_unetI/netI 0.0546
_diffrn_reflns_Laue_measured_fraction_full 0.998
_diffrn_reflns_Laue_measured_fraction_max 0.998
_diffrn_reflns_limit_h_max 10
_diffrn_reflns_limit_h_min -10
_diffrn_reflns_limit_k_max 27
_diffrn_reflns_limit_k_min -27
_diffrn_reflns_limit_l_max 12
_diffrn_reflns_limit_l_min -12
_diffrn_reflns_number 22822
_diffrn_reflns_point_group_measured_fraction_full 0.998
_diffrn_reflns_point_group_measured_fraction_max 0.998
_diffrn_reflns_theta_full 25.242
_diffrn_reflns_theta_max 28.281
_diffrn_reflns_theta_min 3.399
_diffrn_source 'fine-focus sealed X-ray tube'
_diffrn_source_type 'Enhance (Mo) X-ray Source'
_exptl_absorpt_coefficient_mu 0.092
_exptl_absorpt_correction_T_max 1
_exptl_absorpt_correction_T_min 0.9056
_exptl_absorpt_correction_type multi-scan
_exptl_absorpt_process_details
;
        CrysAlisPro 1.171.38.41 (Rigaku Oxford Diffraction, 2015)
        Empirical absorption correction using spherical harmonics,
 implemented in SCALE3 ABSPACK scaling algorithm.
;
_exptl_crystal_density_diffrn 1.38
_exptl_crystal_description prism
_exptl_crystal_F_000 608
_exptl_crystal_size_max 0.23
_exptl_crystal_size_mid 0.138
_exptl_crystal_size_min 0.115
_refine_diff_density_max 0.205
_refine_diff_density_min -0.183
_refine_diff_density_rms 0.033
_refine_ls_extinction_method none
_refine_ls_goodness_of_fit_ref 1.07
_refine_ls_hydrogen_treatment refall
_refine_ls_matrix_type full
_refine_ls_number_parameters 255
_refine_ls_number_reflns 3458
_refine_ls_number_restraints 0
_refine_ls_restrained_S_all 1.07
_refine_ls_R_factor_all 0.0718
_refine_ls_R_factor_gt 0.0532
_refine_ls_shift/su_max 0.005
_refine_ls_shift/su_mean 0
_refine_ls_structure_factor_coef Fsqd
_refine_ls_weighting_details 'w=1/[\s^2^(Fo^2^)+(0.0611P)^2^+0.2792P] where P=(Fo^2^+2Fc^2^)/3'
_refine_ls_weighting_scheme calc
_refine_ls_wR_factor_gt 0.1253
_refine_ls_wR_factor_ref 0.1358
_reflns_Friedel_coverage 0
_reflns_number_gt 2676
_reflns_number_total 3458
_reflns_threshold_expression 'I > 2\s(I)'
_cod_data_source_file tmpyob_n_md
_cod_data_source_block my-84
_cod_original_sg_symbol_H-M 'P 21/c'
_cod_database_code 4038962

loop_
_symmetry_equiv_pos_as_xyz
'x, y, z'
'-x, y+1/2, -z+1/2'
'-x, -y, -z'
'x, -y-1/2, z-1/2'

loop_
_atom_site_label
_atom_site_type_symbol
_atom_site_fract_x
_atom_site_fract_y
_atom_site_fract_z
_atom_site_U_iso_or_equiv
_atom_site_adp_type
_atom_site_occupancy
_atom_site_site_symmetry_order
_atom_site_calc_flag
_atom_site_refinement_flags_posn
_atom_site_refinement_flags_adp
_atom_site_refinement_flags_occupancy
_atom_site_disorder_assembly
_atom_site_disorder_group
C01 C 0.3731(2) 0.62300(7) 0.35081(18) 0.0385(3) Uani 1 1 d . . . . .
C02 C 0.32631(19) 0.53114(7) 0.56738(17) 0.0371(3) Uani 1 1 d . . . . .
C03 C 0.23624(19) 0.52324(7) 0.40444(17) 0.0363(3) Uani 1 1 d . . . . .
C04 C 0.2568(2) 0.56938(7) 0.29306(17) 0.0382(3) Uani 1 1 d . . . . .
C05 C 0.4476(2) 0.58640(7) 0.62809(17) 0.0395(4) Uani 1 1 d . . . . .
C06 C 0.2713(2) 0.47907(7) 0.63366(17) 0.0395(3) Uani 1 1 d . . . . .
C07 C 0.46982(19) 0.63160(7) 0.52009(18) 0.0394(3) Uani 1 1 d . . . . .
C08 C 0.0807(2) 0.38122(8) 0.5156(2) 0.0450(4) Uani 1 1 d . . . . .
C09 C 0.1649(2) 0.56114(9) 0.13346(19) 0.0499(4) Uani 1 1 d . . . . .
H09A H 0.087(3) 0.5223(9) 0.098(2) 0.056(5) Uiso 1 1 d . . . . .
C10 C 0.3928(2) 0.66673(8) 0.2406(2) 0.0491(4) Uani 1 1 d . . . . .
H10A H 0.478(3) 0.7036(10) 0.277(2) 0.066(6) Uiso 1 1 d . . . . .
C11 C 0.5878(2) 0.68460(9) 0.5793(2) 0.0505(4) Uani 1 1 d . . . . .
H11A H 0.603(3) 0.7161(9) 0.509(2) 0.058(5) Uiso 1 1 d . . . . .
C12 C 0.1851(3) 0.60522(10) 0.0283(2) 0.0551(5) Uani 1 1 d . . . . .
H12A H 0.119(3) 0.5997(9) -0.084(2) 0.057(5) Uiso 1 1 d . . . . .
C13 C 0.3013(3) 0.65753(9) 0.0837(2) 0.0556(5) Uani 1 1 d . . . . .
H13A H 0.320(3) 0.6888(10) 0.014(2) 0.066(6) Uiso 1 1 d . . . . .
C14 C 0.5451(3) 0.59588(9) 0.7872(2) 0.0537(4) Uani 1 1 d . . . . .
H14A H 0.529(3) 0.5622(10) 0.860(2) 0.064(6) Uiso 1 1 d . . . . .
C15 C 0.3076(3) 0.46207(11) 0.7993(2) 0.0553(5) Uani 1 1 d . . . . .
H15A H 0.415(4) 0.4434(14) 0.844(3) 0.105(9) Uiso 1 1 d . . . . .
H15B H 0.303(3) 0.5021(14) 0.853(3) 0.103(9) Uiso 1 1 d . . . . .
H15C H 0.216(4) 0.4330(17) 0.810(3) 0.130(11) Uiso 1 1 d . . . . .
C16 C 0.6603(3) 0.64823(10) 0.8401(2) 0.0624(5) Uani 1 1 d . . . . .
H16A H 0.725(3) 0.6537(10) 0.951(3) 0.069(6) Uiso 1 1 d . . . . .
C17 C 0.6813(3) 0.69267(10) 0.7358(2) 0.0595(5) Uani 1 1 d . . . . .
H17A H 0.763(3) 0.7302(10) 0.772(2) 0.071(6) Uiso 1 1 d . . . . .
C18 C -0.1062(4) 0.29833(11) 0.3681(4) 0.0704(6) Uani 1 1 d . . . . .
H18A H -0.202(6) 0.2916(18) 0.262(5) 0.167(15) Uiso 1 1 d . . . . .
H18B H -0.019(4) 0.2680(15) 0.400(3) 0.112(10) Uiso 1 1 d . . . . .
H18C H -0.158(4) 0.2948(15) 0.451(4) 0.126(11) Uiso 1 1 d . . . . .
N01 N 0.15690(17) 0.44316(6) 0.50969(14) 0.0394(3) Uani 1 1 d . . . . .
N02 N 0.13342(17) 0.47036(6) 0.36725(14) 0.0394(3) Uani 1 1 d . . . . .
O01 O 0.1138(2) 0.35096(7) 0.63323(17) 0.0716(4) Uani 1 1 d . . . . .
O02 O -0.02684(16) 0.36275(6) 0.37623(15) 0.0561(3) Uani 1 1 d . . . . .

loop_
_atom_site_aniso_label
_atom_site_aniso_U_11
_atom_site_aniso_U_22
_atom_site_aniso_U_33
_atom_site_aniso_U_23
_atom_site_aniso_U_13
_atom_site_aniso_U_12
C01 0.0367(7) 0.0340(7) 0.0473(9) -0.0005(6) 0.0181(7) 0.0061(6)
C02 0.0362(7) 0.0373(8) 0.0375(8) -0.0016(6) 0.0132(6) 0.0063(6)
C03 0.0329(7) 0.0369(7) 0.0385(8) -0.0012(6) 0.0124(6) 0.0037(6)
C04 0.0372(7) 0.0385(8) 0.0390(8) 0.0015(6) 0.0138(6) 0.0040(6)
C05 0.0356(7) 0.0388(8) 0.0432(8) -0.0062(6) 0.0133(7) 0.0061(6)
C06 0.0387(8) 0.0420(8) 0.0387(8) 0.0008(6) 0.0150(6) 0.0099(6)
C07 0.0351(7) 0.0359(8) 0.0485(9) -0.0062(6) 0.0168(7) 0.0052(6)
C08 0.0438(8) 0.0392(8) 0.0563(10) 0.0070(7) 0.0234(8) 0.0064(7)
C09 0.0533(10) 0.0509(10) 0.0408(9) 0.0009(7) 0.0115(8) -0.0052(8)
C10 0.0528(10) 0.0373(9) 0.0598(11) 0.0035(7) 0.0237(9) 0.0016(7)
C11 0.0478(9) 0.0434(9) 0.0635(11) -0.0107(8) 0.0241(9) -0.0033(7)
C12 0.0637(11) 0.0582(11) 0.0404(9) 0.0074(8) 0.0155(8) 0.0071(9)
C13 0.0675(12) 0.0481(10) 0.0566(11) 0.0146(8) 0.0292(10) 0.0093(9)
C14 0.0575(11) 0.0541(10) 0.0446(10) -0.0090(8) 0.0127(8) 0.0008(8)
C15 0.0656(12) 0.0606(12) 0.0403(9) 0.0063(8) 0.0200(9) 0.0074(10)
C16 0.0600(12) 0.0666(12) 0.0512(11) -0.0210(9) 0.0093(9) -0.0024(9)
C17 0.0511(10) 0.0548(11) 0.0699(13) -0.0251(10) 0.0189(9) -0.0083(9)
C18 0.0713(15) 0.0441(11) 0.0935(18) 0.0019(11) 0.0272(14) -0.0151(10)
N01 0.0390(7) 0.0391(7) 0.0417(7) 0.0039(5) 0.0164(6) 0.0043(5)
N02 0.0388(7) 0.0390(7) 0.0395(7) 0.0025(5) 0.0131(6) 0.0003(5)
O01 0.0940(11) 0.0550(8) 0.0640(9) 0.0158(7) 0.0267(8) -0.0066(7)
O02 0.0562(7) 0.0449(7) 0.0616(8) 0.0039(5) 0.0148(6) -0.0117(5)

loop_
_atom_type_symbol
_atom_type_description
_atom_type_scat_dispersion_real
_atom_type_scat_dispersion_imag
_atom_type_scat_source
C C 0.0033 0.0016 'International Tables Vol C Tables 4.2.6.8 and 6.1.1.4'
H H 0 0 'International Tables Vol C Tables 4.2.6.8 and 6.1.1.4'
N N 0.0061 0.0033 'International Tables Vol C Tables 4.2.6.8 and 6.1.1.4'
O O 0.0106 0.006 'International Tables Vol C Tables 4.2.6.8 and 6.1.1.4'

loop_
_exptl_crystal_face_index_h
_exptl_crystal_face_index_k
_exptl_crystal_face_index_l
_exptl_crystal_face_perp_dist
-2 14 -10 0.0356
0 10 11 0.0392
0 29 0 0.0729
10 -11 -3 0.0875
8 18 -7 0.0891
2 -8 -12 0.0787
0 -29 0 0.0554
-11 1 4 0.1221
-1 -21 9 0.0615
0 -28 -3 0.0535

loop_
_geom_angle_atom_site_label_1
_geom_angle_atom_site_label_2
_geom_angle_atom_site_label_3
_geom_angle
_geom_angle_site_symmetry_1
_geom_angle_site_symmetry_3
_geom_angle_publ_flag
C10 C01 C04 116.89(15) . . ?
C10 C01 C07 122.49(15) . . ?
C04 C01 C07 120.62(14) . . ?
C06 C02 C03 105.32(13) . . ?
C06 C02 C05 134.51(14) . . ?
C03 C02 C05 120.16(13) . . ?
N02 C03 C02 113.13(13) . . ?
N02 C03 C04 124.56(13) . . ?
C02 C03 C04 122.32(13) . . ?
C09 C04 C01 120.83(15) . . ?
C09 C04 C03 121.33(14) . . ?
C01 C04 C03 117.84(13) . . ?
C14 C05 C07 118.96(15) . . ?
C14 C05 C02 123.03(15) . . ?
C07 C05 C02 118.00(13) . . ?
C02 C06 N01 105.18(13) . . ?
C02 C06 C15 131.51(16) . . ?
N01 C06 C15 123.21(16) . . ?
C11 C07 C05 117.74(15) . . ?
C11 C07 C01 121.20(15) . . ?
C05 C07 C01 121.06(13) . . ?
O01 C08 O02 126.24(17) . . ?
O01 C08 N01 123.00(17) . . ?
O02 C08 N01 110.76(14) . . ?
C12 C09 C04 120.99(17) . . ?
C12 C09 H09A 120.9(11) . . ?
C04 C09 H09A 118.1(11) . . ?
C13 C10 C01 121.30(17) . . ?
C13 C10 H10A 119.8(12) . . ?
C01 C10 H10A 118.9(12) . . ?
C17 C11 C07 121.97(18) . . ?
C17 C11 H11A 118.7(12) . . ?
C07 C11 H11A 119.3(12) . . ?
C09 C12 C13 118.63(17) . . ?
C09 C12 H12A 120.9(11) . . ?
C13 C12 H12A 120.4(11) . . ?
C10 C13 C12 121.34(17) . . ?
C10 C13 H13A 117.6(13) . . ?
C12 C13 H13A 121.1(13) . . ?
C16 C14 C05 121.38(19) . . ?
C16 C14 H14A 121.8(12) . . ?
C05 C14 H14A 116.8(12) . . ?
C06 C15 H15A 112.0(18) . . ?
C06 C15 H15B 107.7(15) . . ?
H15A C15 H15B 109(2) . . ?
C06 C15 H15C 112.1(18) . . ?
H15A C15 H15C 108(3) . . ?
H15B C15 H15C 107(2) . . ?
C17 C16 C14 119.96(19) . . ?
C17 C16 H16A 120.5(12) . . ?
C14 C16 H16A 119.5(12) . . ?
C11 C17 C16 119.99(18) . . ?
C11 C17 H17A 119.4(12) . . ?
C16 C17 H17A 120.6(12) . . ?
O02 C18 H18A 110(2) . . ?
O02 C18 H18B 109.9(19) . . ?
H18A C18 H18B 116(3) . . ?
O02 C18 H18C 108.7(18) . . ?
H18A C18 H18C 111(3) . . ?
H18B C18 H18C 101(2) . . ?
N02 N01 C06 113.27(12) . . ?
N02 N01 C08 119.21(13) . . ?
C06 N01 C08 127.21(13) . . ?
C03 N02 N01 103.09(12) . . ?
C08 O02 C18 115.26(16) . . ?

loop_
_geom_bond_atom_site_label_1
_geom_bond_atom_site_label_2
_geom_bond_distance
_geom_bond_site_symmetry_2
_geom_bond_publ_flag
C01 C10 1.406(2) . ?
C01 C04 1.407(2) . ?
C01 C07 1.480(2) . ?
C02 C06 1.377(2) . ?
C02 C03 1.420(2) . ?
C02 C05 1.458(2) . ?
C03 N02 1.3232(19) . ?
C03 C04 1.449(2) . ?
C04 C09 1.396(2) . ?
C05 C14 1.403(2) . ?
C05 C07 1.417(2) . ?
C06 N01 1.385(2) . ?
C06 C15 1.491(2) . ?
C07 C11 1.407(2) . ?
C08 O01 1.194(2) . ?
C08 O02 1.314(2) . ?
C08 N01 1.414(2) . ?
C09 C12 1.377(2) . ?
C09 H09A 0.987(19) . ?
C10 C13 1.377(3) . ?
C10 H10A 0.99(2) . ?
C11 C17 1.373(3) . ?
C11 H11A 0.950(19) . ?
C12 C13 1.383(3) . ?
C12 H12A 0.983(19) . ?
C13 H13A 0.96(2) . ?
C14 C16 1.377(3) . ?
C14 H14A 1.00(2) . ?
C15 H15A 0.89(3) . ?
C15 H15B 0.97(3) . ?
C15 H15C 0.97(3) . ?
C16 C17 1.377(3) . ?
C16 H16A 0.97(2) . ?
C17 H17A 0.98(2) . ?
C18 O02 1.451(2) . ?
C18 H18A 1.01(4) . ?
C18 H18B 0.90(3) . ?
C18 H18C 0.99(3) . ?
N01 N02 1.3769(17) . ?
